data_2237876
loop_
_publ_author_name
'El-Emam, Ali A.'
'Al-Tamimi, Abdul-Malek S.'
'Alrashood, Khalid A.'
'Ng, Seik Weng'
'Tiekink, Edward R. T.'

_publ_section_title
;
 3-(Adamantan-1-yl)-4-methyl-1-({4-[3-(trifluoromethyl)phenyl]piperazin-1-yl}methyl)-4,5-dihydro-1<i>H</i>-1,2,4-triazole-5-thione
;
_journal_coeditor_code HG5307
_journal_issue 5
_journal_name_full 'Acta Crystallographica Section E'
_journal_page_first o695
_journal_page_last o696
_journal_paper_doi 10.1107/S1600536813009495
_journal_volume 69
_journal_year 2013
_chemical_formula_iupac 'C25 H32 F3 N5 S'
_chemical_formula_moiety 'C25 H32 F3 N5 S'
_chemical_formula_sum 'C25 H32 F3 N5 S'
_chemical_formula_weight 491.62
_chemical_name_systematic
3-(Adamantan-1-yl)-4-methyl-1-({4-[3-(trifluoromethyl)phenyl]piperazin-1-yl}methyl)-4,5-dihydro-1<i>H</i>-1,2,4-triazole-5-thione
_space_group_IT_number 33
_symmetry_cell_setting orthorhombic
_symmetry_space_group_name_Hall 'P 2c -2n'
_symmetry_space_group_name_H-M 'P n a 21'
_atom_sites_solution_hydrogens geom
_atom_sites_solution_primary direct
_atom_sites_solution_secondary difmap
_audit_creation_method SHELXL-97
_cell_angle_alpha 90.00
_cell_angle_beta 90.00
_cell_angle_gamma 90.00
_cell_formula_units_Z 8
_cell_length_a 28.8100(15)
_cell_length_b 6.6052(4)
_cell_length_c 25.7717(14)
_cell_measurement_reflns_used 4723
_cell_measurement_temperature 295(2)
_cell_measurement_theta_max 27.5021
_cell_measurement_theta_min 2.9306
_cell_volume 4904.2(5)
_computing_cell_refinement 'CrysAlis PRO (Agilent, 2011)'
_computing_data_collection 'CrysAlis PRO (Agilent, 2011)'
_computing_data_reduction 'CrysAlis PRO (Agilent, 2011)'
_computing_molecular_graphics
;
ORTEP-3 for Windows (Farrugia, 2012), <i>QMol</i> (Gans & Shalloway,
2001) and
DIAMOND (Brandenburg, 2006)
;
_computing_publication_material 'publCIF (Westrip, 2010)'
_computing_structure_refinement 'SHELXL97 (Sheldrick, 2008)'
_computing_structure_solution 'SHELXS97 (Sheldrick, 2008)'
_diffrn_ambient_temperature 295(2)
_diffrn_detector_area_resol_mean 10.4041
_diffrn_measured_fraction_theta_full 0.999
_diffrn_measured_fraction_theta_max 0.999
_diffrn_measurement_device_type 'Agilent SuperNova Dual diffractometer with an Atlas detector'
_diffrn_measurement_method '\w scan'
_diffrn_radiation_monochromator Mirror
_diffrn_radiation_source 'SuperNova (Mo) X-ray Source'
_diffrn_radiation_type MoK\a
_diffrn_radiation_wavelength 0.71073
_diffrn_reflns_av_R_equivalents 0.0379
_diffrn_reflns_av_sigmaI/netI 0.0464
_diffrn_reflns_limit_h_max 37
_diffrn_reflns_limit_h_min -28
_diffrn_reflns_limit_k_max 6
_diffrn_reflns_limit_k_min -8
_diffrn_reflns_limit_l_max 33
_diffrn_reflns_limit_l_min -27
_diffrn_reflns_number 19420
_diffrn_reflns_theta_full 27.56
_diffrn_reflns_theta_max 27.56
_diffrn_reflns_theta_min 2.94
_diffrn_standards_decay_% 0
_diffrn_standards_interval_count 0
_diffrn_standards_interval_time 0
_diffrn_standards_number 0
_exptl_absorpt_coefficient_mu 0.178
_exptl_absorpt_correction_T_max 1.00000
_exptl_absorpt_correction_T_min 0.87828
_exptl_absorpt_correction_type multi-scan
_exptl_absorpt_process_details '(CrysAlis PRO; Agilent, 2011)'
_exptl_crystal_colour colourless
_exptl_crystal_density_diffrn 1.332
_exptl_crystal_density_method 'not measured'
_exptl_crystal_description prism
_exptl_crystal_F_000 2080
_exptl_crystal_size_max 0.40
_exptl_crystal_size_mid 0.30
_exptl_crystal_size_min 0.20
_refine_diff_density_max 0.365
_refine_diff_density_min -0.277
_refine_ls_abs_structure_details 'Flack (1983), 3730 Friedel pairs'
_refine_ls_abs_structure_Flack 0.27(9)
_refine_ls_extinction_method none
_refine_ls_goodness_of_fit_ref 1.032
_refine_ls_hydrogen_treatment constr
_refine_ls_matrix_type full
_refine_ls_number_parameters 616
_refine_ls_number_reflns 9351
_refine_ls_number_restraints 1
_refine_ls_restrained_S_all 1.031
_refine_ls_R_factor_all 0.0839
_refine_ls_R_factor_gt 0.0577
_refine_ls_shift/su_max 0.001
_refine_ls_shift/su_mean 0.000
_refine_ls_structure_factor_coef Fsqd
_refine_ls_weighting_details 'calc w=1/[\s^2^(Fo^2^)+(0.0676P)^2^+1.2433P] where P=(Fo^2^+2Fc^2^)/3'
_refine_ls_weighting_scheme calc
_refine_ls_wR_factor_gt 0.1321
_refine_ls_wR_factor_ref 0.1513
_reflns_number_gt 6701
_reflns_number_total 9351
_reflns_threshold_expression I>2\s(I)
_cod_data_source_file hg5307.cif
_cod_data_source_block I
_cod_database_code 2237876
_cod_database_fobs_code 2237876

loop_
_symmetry_equiv_pos_as_xyz
'x, y, z'
'-x, -y, z+1/2'
'x+1/2, -y+1/2, z'
'-x+1/2, y+1/2, z+1/2'

loop_
_atom_site_type_symbol
_atom_site_label
_atom_site_fract_x
_atom_site_fract_y
_atom_site_fract_z
_atom_site_U_iso_or_equiv
_atom_site_adp_type
_atom_site_calc_flag
_atom_site_refinement_flags
_atom_site_occupancy
_atom_site_symmetry_multiplicity
S S1 0.39860(3) 0.38696(19) 0.49983(5) 0.0681(3) Uani d . 1 1
S S2 0.35800(4) 0.5184(2) 0.32727(5) 0.0706(3) Uani d . 1 1
F F1 0.0788(2) 0.6059(8) 0.28978(18) 0.183(2) Uani d . 1 1
F F2 0.13979(13) 0.6066(9) 0.2525(2) 0.198(3) Uani d . 1 1
F F3 0.09032(18) 0.8017(6) 0.23096(15) 0.1560(18) Uani d . 1 1
F F4 0.61728(13) 0.4637(5) 0.55280(15) 0.1217(13) Uani d . 1 1
F F5 0.68603(11) 0.3557(6) 0.55014(18) 0.1333(15) Uani d . 1 1
F F6 0.64004(15) 0.2316(6) 0.60229(11) 0.1267(13) Uani d . 1 1
N N1 0.34008(9) 0.4862(4) 0.57964(11) 0.0440(6) Uani d . 1 1
N N2 0.31554(10) 0.7906(5) 0.55884(11) 0.0501(7) Uani d . 1 1
N N3 0.34609(9) 0.7187(5) 0.52206(11) 0.0499(7) Uani d . 1 1
N N4 0.31612(10) 0.8804(5) 0.44287(12) 0.0543(8) Uani d . 1 1
N N5 0.22650(10) 0.9371(4) 0.40013(12) 0.0488(7) Uani d . 1 1
N N6 0.41461(9) 0.4168(4) 0.24638(11) 0.0446(6) Uani d . 1 1
N N7 0.43862(9) 0.1100(5) 0.26586(11) 0.0494(7) Uani d . 1 1
N N8 0.40902(10) 0.1840(5) 0.30367(11) 0.0519(7) Uani d . 1 1
N N9 0.44187(10) 0.0441(5) 0.38380(11) 0.0562(8) Uani d . 1 1
N N10 0.53329(10) 0.0274(4) 0.42481(11) 0.0501(7) Uani d . 1 1
C C1 0.34866(14) 0.2931(6) 0.60558(16) 0.0596(10) Uani d . 1 1
H H1A 0.3405 0.3043 0.6416 0.089 Uiso calc R 1 1
H H1B 0.3809 0.2588 0.6026 0.089 Uiso calc R 1 1
H H1C 0.3302 0.1894 0.5896 0.089 Uiso calc R 1 1
C C2 0.31235(11) 0.6474(5) 0.59316(13) 0.0431(8) Uani d . 1 1
C C3 0.36145(11) 0.5316(6) 0.53342(13) 0.0459(8) Uani d . 1 1
C C4 0.28123(10) 0.6645(5) 0.64055(13) 0.0398(7) Uani d . 1 1
C C5 0.30999(12) 0.6808(7) 0.69043(14) 0.0539(9) Uani d . 1 1
H H5A 0.3308 0.7957 0.6881 0.065 Uiso calc R 1 1
H H5B 0.3286 0.5595 0.6947 0.065 Uiso calc R 1 1
C C6 0.27774(15) 0.7067(7) 0.73726(15) 0.0646(11) Uani d . 1 1
H H6 0.2963 0.7153 0.7690 0.078 Uiso calc R 1 1
C C7 0.24557(16) 0.5274(7) 0.74063(17) 0.0689(12) Uani d . 1 1
H H7A 0.2256 0.5416 0.7707 0.083 Uiso calc R 1 1
H H7B 0.2636 0.4045 0.7448 0.083 Uiso calc R 1 1
C C8 0.21631(14) 0.5120(7) 0.69245(17) 0.0632(11) Uani d . 1 1
H H8 0.1953 0.3957 0.6954 0.076 Uiso calc R 1 1
C C9 0.24764(13) 0.4852(6) 0.64492(16) 0.0565(10) Uani d . 1 1
H H9A 0.2288 0.4769 0.6138 0.068 Uiso calc R 1 1
H H9B 0.2651 0.3602 0.6481 0.068 Uiso calc R 1 1
C C10 0.25241(14) 0.8580(6) 0.63495(18) 0.0643(11) Uani d . 1 1
H H10A 0.2337 0.8504 0.6037 0.077 Uiso calc R 1 1
H H10B 0.2729 0.9739 0.6319 0.077 Uiso calc R 1 1
C C11 0.22067(15) 0.8846(7) 0.68255(19) 0.0694(12) Uani d . 1 1
H H11 0.2026 1.0093 0.6787 0.083 Uiso calc R 1 1
C C12 0.24965(16) 0.8978(7) 0.7310(2) 0.0770(14) Uani d . 1 1
H H12A 0.2296 0.9159 0.7610 0.092 Uiso calc R 1 1
H H12B 0.2703 1.0136 0.7289 0.092 Uiso calc R 1 1
C C13 0.18797(13) 0.7053(8) 0.68558(19) 0.0738(13) Uani d . 1 1
H H13A 0.1697 0.6968 0.6541 0.089 Uiso calc R 1 1
H H13B 0.1669 0.7219 0.7147 0.089 Uiso calc R 1 1
C C14 0.35602(12) 0.8363(7) 0.47442(15) 0.0600(10) Uani d . 1 1
H H14A 0.3705 0.9631 0.4843 0.072 Uiso calc R 1 1
H H14B 0.3782 0.7614 0.4536 0.072 Uiso calc R 1 1
C C15 0.28730(13) 0.7071(6) 0.43116(15) 0.0571(9) Uani d . 1 1
H H15A 0.2700 0.6680 0.4619 0.068 Uiso calc R 1 1
H H15B 0.3067 0.5938 0.4210 0.068 Uiso calc R 1 1
C C16 0.25377(14) 0.7573(6) 0.38749(15) 0.0595(10) Uani d . 1 1
H H16A 0.2710 0.7808 0.3557 0.071 Uiso calc R 1 1
H H16B 0.2331 0.6436 0.3818 0.071 Uiso calc R 1 1
C C17 0.25512(14) 1.1091(6) 0.41538(18) 0.0636(11) Uani d . 1 1
H H17A 0.2353 1.2200 0.4264 0.076 Uiso calc R 1 1
H H17B 0.2733 1.1546 0.3859 0.076 Uiso calc R 1 1
C C18 0.28749(15) 1.0502(6) 0.45952(17) 0.0609(10) Uani d . 1 1
H H18A 0.3071 1.1642 0.4687 0.073 Uiso calc R 1 1
H H18B 0.2695 1.0123 0.4898 0.073 Uiso calc R 1 1
C C19 0.18602(12) 0.9753(5) 0.37124(13) 0.0464(8) Uani d . 1 1
C C20 0.15911(13) 1.1469(6) 0.38088(14) 0.0595(10) Uani d . 1 1
H H20 0.1691 1.2408 0.4054 0.071 Uiso calc R 1 1
C C21 0.11804(15) 1.1798(8) 0.35478(17) 0.0749(13) Uani d . 1 1
H H21 0.1012 1.2969 0.3616 0.090 Uiso calc R 1 1
C C22 0.10138(14) 1.0445(8) 0.31911(16) 0.0702(12) Uani d . 1 1
H H22 0.0735 1.0676 0.3019 0.084 Uiso calc R 1 1
C C23 0.12715(12) 0.8732(6) 0.30942(13) 0.0507(9) Uani d . 1 1
C C24 0.16869(11) 0.8385(6) 0.33489(14) 0.0480(8) Uani d . 1 1
H H24 0.1854 0.7214 0.3276 0.058 Uiso calc R 1 1
C C25 0.10945(14) 0.7250(7) 0.27190(18) 0.0629(11) Uani d . 1 1
C C26 0.40500(15) 0.6074(6) 0.21976(18) 0.0656(11) Uani d . 1 1
H H26A 0.3728 0.6413 0.2238 0.098 Uiso calc R 1 1
H H26B 0.4121 0.5935 0.1835 0.098 Uiso calc R 1 1
H H26C 0.4238 0.7129 0.2345 0.098 Uiso calc R 1 1
C C27 0.44172(10) 0.2542(5) 0.23169(12) 0.0415(7) Uani d . 1 1
C C28 0.39408(11) 0.3711(6) 0.29321(14) 0.0485(8) Uani d . 1 1
C C29 0.47076(10) 0.2327(5) 0.18353(13) 0.0403(7) Uani d . 1 1
C C30 0.44003(12) 0.2164(6) 0.13534(14) 0.0530(9) Uani d . 1 1
H H30A 0.4213 0.3376 0.1321 0.064 Uiso calc R 1 1
H H30B 0.4193 0.1015 0.1389 0.064 Uiso calc R 1 1
C C31 0.47015(15) 0.1899(7) 0.08613(16) 0.0680(11) Uani d . 1 1
H H31 0.4499 0.1808 0.0556 0.082 Uiso calc R 1 1
C C32 0.50187(19) 0.3665(7) 0.08024(18) 0.0781(13) Uani d . 1 1
H H32A 0.4839 0.4901 0.0773 0.094 Uiso calc R 1 1
H H32B 0.5202 0.3514 0.0489 0.094 Uiso calc R 1 1
C C33 0.53413(16) 0.3793(7) 0.1277(2) 0.0769(14) Uani d . 1 1
H H33 0.5553 0.4942 0.1235 0.092 Uiso calc R 1 1
C C34 0.50505(15) 0.4101(6) 0.17700(18) 0.0657(11) Uani d . 1 1
H H34A 0.4880 0.5364 0.1746 0.079 Uiso calc R 1 1
H H34B 0.5253 0.4173 0.2070 0.079 Uiso calc R 1 1
C C35 0.49929(15) 0.0375(6) 0.18721(17) 0.0618(10) Uani d . 1 1
H H35A 0.4786 -0.0772 0.1911 0.074 Uiso calc R 1 1
H H35B 0.5191 0.0432 0.2176 0.074 Uiso calc R 1 1
C C36 0.52930(14) 0.0085(6) 0.13848(18) 0.0639(11) Uani d . 1 1
H H36 0.5472 -0.1173 0.1415 0.077 Uiso calc R 1 1
C C37 0.49783(17) -0.0028(7) 0.09112(17) 0.0698(12) Uani d . 1 1
H H37A 0.5165 -0.0226 0.0602 0.084 Uiso calc R 1 1
H H37B 0.4769 -0.1171 0.0945 0.084 Uiso calc R 1 1
C C38 0.56217(13) 0.1856(9) 0.1320(2) 0.0845(15) Uani d . 1 1
H H38A 0.5829 0.1934 0.1615 0.101 Uiso calc R 1 1
H H38B 0.5807 0.1672 0.1009 0.101 Uiso calc R 1 1
C C39 0.40105(13) 0.0682(8) 0.35189(15) 0.0659(12) Uani d . 1 1
H H39A 0.3773 0.1362 0.3721 0.079 Uiso calc R 1 1
H H39B 0.3893 -0.0649 0.3428 0.079 Uiso calc R 1 1
C C40 0.46762(14) 0.2282(6) 0.39268(15) 0.0582(10) Uani d . 1 1
H H40A 0.4463 0.3359 0.4019 0.070 Uiso calc R 1 1
H H40B 0.4834 0.2673 0.3610 0.070 Uiso calc R 1 1
C C41 0.50309(14) 0.2017(6) 0.43576(16) 0.0617(10) Uani d . 1 1
H H41A 0.5218 0.3233 0.4387 0.074 Uiso calc R 1 1
H H41B 0.4872 0.1809 0.4685 0.074 Uiso calc R 1 1
C C42 0.50745(15) -0.1556(6) 0.41217(17) 0.0639(11) Uani d . 1 1
H H42A 0.4910 -0.2022 0.4428 0.077 Uiso calc R 1 1
H H42B 0.5289 -0.2610 0.4018 0.077 Uiso calc R 1 1
C C43 0.47310(14) -0.1184(6) 0.36896(17) 0.0616(10) Uani d . 1 1
H H43A 0.4895 -0.0819 0.3374 0.074 Uiso calc R 1 1
H H43B 0.4555 -0.2408 0.3623 0.074 Uiso calc R 1 1
C C44 0.57378(12) 0.0090(5) 0.45413(13) 0.0466(8) Uani d . 1 1
C C45 0.60424(14) -0.1533(7) 0.44725(15) 0.0598(10) Uani d . 1 1
H H45 0.5962 -0.2562 0.4243 0.072 Uiso calc R 1 1
C C46 0.64559(15) -0.1659(7) 0.47321(16) 0.0683(12) Uani d . 1 1
H H46 0.6651 -0.2755 0.4670 0.082 Uiso calc R 1 1
C C47 0.65905(15) -0.0202(7) 0.50823(17) 0.0679(12) Uani d . 1 1
H H47 0.6870 -0.0298 0.5261 0.082 Uiso calc R 1 1
C C48 0.62912(12) 0.1419(6) 0.51580(14) 0.0524(9) Uani d . 1 1
C C49 0.58751(12) 0.1560(6) 0.49019(13) 0.0499(9) Uani d . 1 1
H H49 0.5680 0.2652 0.4969 0.060 Uiso calc R 1 1
C C50 0.64274(15) 0.2985(7) 0.55468(18) 0.0658(11) Uani d . 1 1

loop_
_atom_site_aniso_label
_atom_site_aniso_U_11
_atom_site_aniso_U_22
_atom_site_aniso_U_33
_atom_site_aniso_U_12
_atom_site_aniso_U_13
_atom_site_aniso_U_23
S1 0.0566(5) 0.0798(8) 0.0680(6) 0.0067(6) 0.0152(5) -0.0190(6)
S2 0.0606(6) 0.0897(8) 0.0616(6) 0.0106(6) 0.0147(5) -0.0182(6)
F1 0.228(5) 0.204(5) 0.115(3) -0.144(5) 0.026(3) -0.032(3)
F2 0.109(3) 0.234(5) 0.250(6) 0.041(3) -0.063(3) -0.187(5)
F3 0.247(5) 0.114(3) 0.107(3) 0.006(3) -0.109(3) -0.011(2)
F4 0.136(3) 0.092(2) 0.138(3) 0.040(2) -0.052(3) -0.048(2)
F5 0.0796(19) 0.145(3) 0.175(4) -0.029(2) 0.003(2) -0.068(3)
F6 0.209(4) 0.124(3) 0.0473(15) -0.019(3) -0.009(2) -0.0154(17)
N1 0.0397(13) 0.0436(14) 0.0487(16) 0.0037(13) 0.0001(13) -0.0005(13)
N2 0.0447(14) 0.0616(18) 0.0440(16) 0.0042(15) 0.0044(13) 0.0096(15)
N3 0.0427(13) 0.067(2) 0.0398(16) 0.0014(15) 0.0041(13) 0.0041(15)
N4 0.0451(15) 0.073(2) 0.0451(17) 0.0022(16) 0.0006(13) 0.0089(16)
N5 0.0504(15) 0.0474(15) 0.0486(16) 0.0036(14) -0.0003(14) -0.0005(14)
N6 0.0432(13) 0.0523(16) 0.0383(14) 0.0028(14) -0.0003(12) -0.0045(13)
N7 0.0434(14) 0.0614(18) 0.0433(15) 0.0054(15) 0.0045(13) 0.0061(15)
N8 0.0443(14) 0.073(2) 0.0387(16) 0.0004(16) 0.0055(13) 0.0053(15)
N9 0.0479(16) 0.078(2) 0.0426(16) 0.0069(17) 0.0067(14) 0.0122(16)
N10 0.0546(15) 0.0503(16) 0.0454(16) 0.0092(15) -0.0017(14) 0.0004(14)
C1 0.064(2) 0.046(2) 0.068(3) 0.0124(19) 0.013(2) 0.0018(19)
C2 0.0393(15) 0.0481(19) 0.0419(17) 0.0028(16) -0.0043(14) 0.0029(16)
C3 0.0410(17) 0.056(2) 0.0410(18) -0.0010(17) -0.0038(14) -0.0044(16)
C4 0.0366(14) 0.0406(17) 0.0421(17) 0.0006(15) 0.0018(14) 0.0016(14)
C5 0.0428(17) 0.067(2) 0.051(2) 0.0029(18) -0.0044(16) -0.0075(19)
C6 0.064(2) 0.083(3) 0.046(2) 0.006(2) 0.0008(19) -0.010(2)
C7 0.087(3) 0.071(3) 0.049(2) 0.014(3) 0.022(2) 0.011(2)
C8 0.060(2) 0.062(2) 0.068(3) -0.016(2) 0.025(2) -0.003(2)
C9 0.0508(19) 0.059(2) 0.059(2) -0.0107(19) 0.0053(18) -0.006(2)
C10 0.058(2) 0.060(2) 0.075(3) 0.022(2) 0.017(2) 0.019(2)
C11 0.066(2) 0.060(2) 0.083(3) 0.029(2) 0.023(2) 0.012(2)
C12 0.074(3) 0.067(3) 0.091(4) -0.007(3) 0.031(3) -0.029(3)
C13 0.0418(18) 0.109(4) 0.071(3) 0.012(2) 0.012(2) 0.006(3)
C14 0.0447(18) 0.087(3) 0.048(2) 0.001(2) 0.0070(17) 0.016(2)
C15 0.058(2) 0.069(2) 0.0442(19) 0.016(2) -0.0020(18) -0.0016(19)
C16 0.057(2) 0.067(2) 0.055(2) 0.012(2) -0.0048(18) -0.006(2)
C17 0.059(2) 0.056(2) 0.077(3) -0.006(2) -0.007(2) 0.011(2)
C18 0.063(2) 0.055(2) 0.064(2) -0.002(2) -0.008(2) -0.001(2)
C19 0.0498(18) 0.054(2) 0.0357(17) 0.0056(17) 0.0058(15) 0.0063(16)
C20 0.062(2) 0.071(2) 0.045(2) 0.018(2) -0.0023(18) -0.0123(19)
C21 0.075(3) 0.087(3) 0.063(3) 0.036(3) -0.008(2) -0.010(2)
C22 0.061(2) 0.103(3) 0.047(2) 0.027(3) -0.007(2) 0.001(2)
C23 0.0509(18) 0.064(2) 0.0378(17) 0.0008(19) 0.0024(15) 0.0036(17)
C24 0.0486(17) 0.0510(19) 0.044(2) 0.0026(17) 0.0028(16) 0.0032(17)
C25 0.0488(19) 0.075(3) 0.065(3) 0.003(2) -0.005(2) -0.002(2)
C26 0.071(2) 0.053(2) 0.072(3) 0.008(2) 0.012(2) 0.003(2)
C27 0.0356(15) 0.0478(18) 0.0411(17) -0.0002(16) -0.0042(14) 0.0005(15)
C28 0.0376(16) 0.067(2) 0.0410(18) -0.0030(18) -0.0015(14) -0.0073(18)
C29 0.0352(14) 0.0461(17) 0.0395(17) -0.0078(15) 0.0025(14) -0.0009(15)
C30 0.0486(17) 0.064(2) 0.046(2) -0.0010(18) -0.0008(16) -0.0075(18)
C31 0.072(2) 0.088(3) 0.044(2) 0.006(3) -0.002(2) -0.012(2)
C32 0.102(3) 0.075(3) 0.057(3) 0.013(3) 0.035(3) 0.010(2)
C33 0.070(3) 0.067(3) 0.094(4) -0.032(2) 0.038(3) -0.016(3)
C34 0.062(2) 0.065(3) 0.070(3) -0.022(2) 0.016(2) -0.019(2)
C35 0.058(2) 0.068(3) 0.059(2) 0.021(2) 0.0180(19) 0.014(2)
C36 0.056(2) 0.063(2) 0.073(3) 0.017(2) 0.020(2) 0.003(2)
C37 0.080(3) 0.065(2) 0.065(3) -0.003(2) 0.022(2) -0.017(2)
C38 0.0426(19) 0.125(4) 0.086(3) -0.006(3) 0.021(2) -0.014(3)
C39 0.0468(19) 0.102(3) 0.048(2) 0.005(2) 0.0094(17) 0.021(2)
C40 0.061(2) 0.068(2) 0.046(2) 0.021(2) -0.0017(18) -0.004(2)
C41 0.060(2) 0.077(3) 0.048(2) 0.026(2) -0.0053(18) -0.012(2)
C42 0.065(2) 0.056(2) 0.070(3) -0.003(2) -0.003(2) 0.012(2)
C43 0.060(2) 0.065(2) 0.059(2) -0.002(2) -0.0061(19) 0.001(2)
C44 0.0502(19) 0.055(2) 0.0349(16) 0.0071(18) 0.0105(14) 0.0031(15)
C45 0.065(2) 0.066(2) 0.048(2) 0.020(2) 0.0000(18) -0.0140(18)
C46 0.066(2) 0.080(3) 0.059(2) 0.031(2) -0.003(2) -0.013(2)
C47 0.060(2) 0.087(3) 0.057(2) 0.022(2) -0.004(2) -0.012(2)
C48 0.0524(18) 0.062(2) 0.0427(19) 0.0056(19) -0.0013(16) -0.0028(17)
C49 0.0551(19) 0.052(2) 0.0424(19) 0.0124(18) 0.0083(16) 0.0015(16)
C50 0.066(3) 0.070(3) 0.061(3) 0.005(2) -0.005(2) -0.010(2)

loop_
_atom_type_symbol
_atom_type_description
_atom_type_scat_dispersion_real
_atom_type_scat_dispersion_imag
_atom_type_scat_source
C C 0.0033 0.0016 'International Tables Vol C Tables 4.2.6.8 and 6.1.1.4'
H H 0.0000 0.0000 'International Tables Vol C Tables 4.2.6.8 and 6.1.1.4'
N N 0.0061 0.0033 'International Tables Vol C Tables 4.2.6.8 and 6.1.1.4'
F F 0.0171 0.0103 'International Tables Vol C Tables 4.2.6.8 and 6.1.1.4'
S S 0.1246 0.1234 'International Tables Vol C Tables 4.2.6.8 and 6.1.1.4'

loop_
_geom_angle_atom_site_label_1
_geom_angle_atom_site_label_2
_geom_angle_atom_site_label_3
_geom_angle
C3 N1 C2 108.1(3)
C3 N1 C1 120.8(3)
C2 N1 C1 131.1(3)
C2 N2 N3 105.2(3)
C3 N3 N2 112.1(3)
C3 N3 C14 126.8(3)
N2 N3 C14 120.9(3)
C14 N4 C15 114.6(3)
C14 N4 C18 116.2(3)
C15 N4 C18 110.2(3)
C19 N5 C17 118.2(3)
C19 N5 C16 118.3(3)
C17 N5 C16 112.9(3)
C28 N6 C27 108.2(3)
C28 N6 C26 121.3(3)
C27 N6 C26 130.5(3)
C27 N7 N8 105.1(3)
C28 N8 N7 112.5(3)
C28 N8 C39 126.8(3)
N7 N8 C39 120.4(3)
C40 N9 C39 114.6(3)
C40 N9 C43 110.3(3)
C39 N9 C43 115.9(3)
C44 N10 C42 118.5(3)
C44 N10 C41 117.3(3)
C42 N10 C41 113.0(3)
N1 C1 H1A 109.5
N1 C1 H1B 109.5
H1A C1 H1B 109.5
N1 C1 H1C 109.5
H1A C1 H1C 109.5
H1B C1 H1C 109.5
N2 C2 N1 110.5(3)
N2 C2 C4 122.4(3)
N1 C2 C4 127.2(3)
N3 C3 N1 104.0(3)
N3 C3 S1 128.4(3)
N1 C3 S1 127.6(3)
C2 C4 C10 107.9(3)
C2 C4 C5 111.1(2)
C10 C4 C5 108.3(3)
C2 C4 C9 112.0(3)
C10 C4 C9 108.0(3)
C5 C4 C9 109.5(3)
C4 C5 C6 109.9(3)
C4 C5 H5A 109.7
C6 C5 H5A 109.7
C4 C5 H5B 109.7
C6 C5 H5B 109.7
H5A C5 H5B 108.2
C7 C6 C12 109.5(3)
C7 C6 C5 109.3(3)
C12 C6 C5 109.6(4)
C7 C6 H6 109.5
C12 C6 H6 109.5
C5 C6 H6 109.5
C6 C7 C8 110.5(3)
C6 C7 H7A 109.5
C8 C7 H7A 109.5
C6 C7 H7B 109.5
C8 C7 H7B 109.5
H7A C7 H7B 108.1
C7 C8 C13 109.8(4)
C7 C8 C9 109.7(3)
C13 C8 C9 108.6(4)
C7 C8 H8 109.6
C13 C8 H8 109.6
C9 C8 H8 109.6
C8 C9 C4 110.0(3)
C8 C9 H9A 109.7
C4 C9 H9A 109.7
C8 C9 H9B 109.7
C4 C9 H9B 109.7
H9A C9 H9B 108.2
C4 C10 C11 110.0(3)
C4 C10 H10A 109.7
C11 C10 H10A 109.7
C4 C10 H10B 109.7
C11 C10 H10B 109.7
H10A C10 H10B 108.2
C12 C11 C13 110.3(4)
C12 C11 C10 109.8(3)
C13 C11 C10 108.7(4)
C12 C11 H11 109.3
C13 C11 H11 109.3
C10 C11 H11 109.3
C11 C12 C6 109.7(3)
C11 C12 H12A 109.7
C6 C12 H12A 109.7
C11 C12 H12B 109.7
C6 C12 H12B 109.7
H12A C12 H12B 108.2
C11 C13 C8 109.1(3)
C11 C13 H13A 109.9
C8 C13 H13A 109.9
C11 C13 H13B 109.9
C8 C13 H13B 109.9
H13A C13 H13B 108.3
N4 C14 N3 114.9(3)
N4 C14 H14A 108.6
N3 C14 H14A 108.6
N4 C14 H14B 108.6
N3 C14 H14B 108.6
H14A C14 H14B 107.5
N4 C15 C16 110.3(3)
N4 C15 H15A 109.6
C16 C15 H15A 109.6
N4 C15 H15B 109.6
C16 C15 H15B 109.6
H15A C15 H15B 108.1
N5 C16 C15 110.8(3)
N5 C16 H16A 109.5
C15 C16 H16A 109.5
N5 C16 H16B 109.5
C15 C16 H16B 109.5
H16A C16 H16B 108.1
N5 C17 C18 110.4(3)
N5 C17 H17A 109.6
C18 C17 H17A 109.6
N5 C17 H17B 109.6
C18 C17 H17B 109.6
H17A C17 H17B 108.1
N4 C18 C17 108.9(3)
N4 C18 H18A 109.9
C17 C18 H18A 109.9
N4 C18 H18B 109.9
C17 C18 H18B 109.9
H18A C18 H18B 108.3
C20 C19 C24 116.6(3)
C20 C19 N5 120.8(3)
C24 C19 N5 122.4(3)
C21 C20 C19 121.2(4)
C21 C20 H20 119.4
C19 C20 H20 119.4
C22 C21 C20 121.7(4)
C22 C21 H21 119.1
C20 C21 H21 119.1
C21 C22 C23 118.0(4)
C21 C22 H22 121.0
C23 C22 H22 121.0
C22 C23 C24 121.1(4)
C22 C23 C25 118.7(3)
C24 C23 C25 120.1(4)
C23 C24 C19 121.4(3)
C23 C24 H24 119.3
C19 C24 H24 119.3
F1 C25 F2 103.9(5)
F1 C25 F3 104.0(4)
F2 C25 F3 102.2(5)
F1 C25 C23 114.6(4)
F2 C25 C23 115.4(3)
F3 C25 C23 115.1(4)
N6 C26 H26A 109.5
N6 C26 H26B 109.5
H26A C26 H26B 109.5
N6 C26 H26C 109.5
H26A C26 H26C 109.5
H26B C26 H26C 109.5
N7 C27 N6 110.2(3)
N7 C27 C29 121.9(3)
N6 C27 C29 127.9(3)
N8 C28 N6 104.0(3)
N8 C28 S2 129.2(3)
N6 C28 S2 126.8(3)
C27 C29 C30 110.8(2)
C27 C29 C35 109.1(3)
C30 C29 C35 107.5(3)
C27 C29 C34 112.0(3)
C30 C29 C34 109.6(3)
C35 C29 C34 107.6(3)
C29 C30 C31 110.4(3)
C29 C30 H30A 109.6
C31 C30 H30A 109.6
C29 C30 H30B 109.6
C31 C30 H30B 109.6
H30A C30 H30B 108.1
C32 C31 C37 110.2(4)
C32 C31 C30 109.8(3)
C37 C31 C30 108.8(4)
C32 C31 H31 109.3
C37 C31 H31 109.3
C30 C31 H31 109.3
C31 C32 C33 109.4(4)
C31 C32 H32A 109.8
C33 C32 H32A 109.8
C31 C32 H32B 109.8
C33 C32 H32B 109.8
H32A C32 H32B 108.2
C38 C33 C32 109.4(4)
C38 C33 C34 110.0(4)
C32 C33 C34 109.6(3)
C38 C33 H33 109.3
C32 C33 H33 109.3
C34 C33 H33 109.3
C33 C34 C29 109.9(3)
C33 C34 H34A 109.7
C29 C34 H34A 109.7
C33 C34 H34B 109.7
C29 C34 H34B 109.7
H34A C34 H34B 108.2
C29 C35 C36 110.9(3)
C29 C35 H35A 109.5
C36 C35 H35A 109.5
C29 C35 H35B 109.5
C36 C35 H35B 109.5
H35A C35 H35B 108.1
C38 C36 C37 108.7(4)
C38 C36 C35 110.3(4)
C37 C36 C35 109.0(3)
C38 C36 H36 109.6
C37 C36 H36 109.6
C35 C36 H36 109.6
C31 C37 C36 110.0(3)
C31 C37 H37A 109.7
C36 C37 H37A 109.7
C31 C37 H37B 109.7
C36 C37 H37B 109.7
H37A C37 H37B 108.2
C33 C38 C36 109.1(3)
C33 C38 H38A 109.9
C36 C38 H38A 109.9
C33 C38 H38B 109.9
C36 C38 H38B 109.9
H38A C38 H38B 108.3
N9 C39 N8 114.2(3)
N9 C39 H39A 108.7
N8 C39 H39A 108.7
N9 C39 H39B 108.7
N8 C39 H39B 108.7
H39A C39 H39B 107.6
N9 C40 C41 111.4(3)
N9 C40 H40A 109.4
C41 C40 H40A 109.4
N9 C40 H40B 109.4
C41 C40 H40B 109.4
H40A C40 H40B 108.0
N10 C41 C40 110.4(3)
N10 C41 H41A 109.6
C40 C41 H41A 109.6
N10 C41 H41B 109.6
C40 C41 H41B 109.6
H41A C41 H41B 108.1
N10 C42 C43 111.4(3)
N10 C42 H42A 109.3
C43 C42 H42A 109.3
N10 C42 H42B 109.3
C43 C42 H42B 109.3
H42A C42 H42B 108.0
N9 C43 C42 109.4(3)
N9 C43 H43A 109.8
C42 C43 H43A 109.8
N9 C43 H43B 109.8
C42 C43 H43B 109.8
H43A C43 H43B 108.2
N10 C44 C45 121.5(3)
N10 C44 C49 122.4(3)
C45 C44 C49 116.0(3)
C46 C45 C44 122.1(4)
C46 C45 H45 119.0
C44 C45 H45 119.0
C45 C46 C47 121.6(4)
C45 C46 H46 119.2
C47 C46 H46 119.2
C46 C47 C48 117.2(4)
C46 C47 H47 121.4
C48 C47 H47 121.4
C49 C48 C47 121.8(4)
C49 C48 C50 120.4(4)
C47 C48 C50 117.7(3)
C48 C49 C44 121.3(3)
C48 C49 H49 119.4
C44 C49 H49 119.4
F6 C50 F5 103.8(4)
F6 C50 F4 106.4(4)
F5 C50 F4 106.8(4)
F6 C50 C48 112.4(4)
F5 C50 C48 113.0(4)
F4 C50 C48 113.8(4)

loop_
_geom_bond_atom_site_label_1
_geom_bond_atom_site_label_2
_geom_bond_distance
S1 C3 1.676(4)
S2 C28 1.673(4)
F1 C25 1.270(6)
F2 C25 1.275(5)
F3 C25 1.294(5)
F4 C50 1.316(5)
F5 C50 1.309(5)
F6 C50 1.307(6)
N1 C3 1.374(4)
N1 C2 1.376(4)
N1 C1 1.461(5)
N2 C2 1.298(4)
N2 N3 1.378(4)
N3 C3 1.345(5)
N3 C14 1.481(5)
N4 C14 1.438(5)
N4 C15 1.446(5)
N4 C18 1.457(5)
N5 C19 1.407(4)
N5 C17 1.457(5)
N5 C16 1.461(5)
N6 C28 1.378(4)
N6 C27 1.381(4)
N6 C26 1.460(5)
N7 C27 1.300(4)
N7 N8 1.384(4)
N8 C28 1.336(5)
N8 C39 1.477(5)
N9 C40 1.443(5)
N9 C39 1.444(5)
N9 C43 1.452(5)
N10 C44 1.395(4)
N10 C42 1.456(5)
N10 C41 1.471(5)
C1 H1A 0.9600
C1 H1B 0.9600
C1 H1C 0.9600
C2 C4 1.519(5)
C4 C10 1.531(5)
C4 C5 1.533(5)
C4 C9 1.534(5)
C5 C6 1.533(5)
C5 H5A 0.9700
C5 H5B 0.9700
C6 C7 1.507(6)
C6 C12 1.508(6)
C6 H6 0.9800
C7 C8 1.504(6)
C7 H7A 0.9700
C7 H7B 0.9700
C8 C13 1.526(6)
C8 C9 1.532(5)
C8 H8 0.9800
C9 H9A 0.9700
C9 H9B 0.9700
C10 C11 1.540(6)
C10 H10A 0.9700
C10 H10B 0.9700
C11 C12 1.505(7)
C11 C13 1.516(6)
C11 H11 0.9800
C12 H12A 0.9700
C12 H12B 0.9700
C13 H13A 0.9700
C13 H13B 0.9700
C14 H14A 0.9700
C14 H14B 0.9700
C15 C16 1.520(5)
C15 H15A 0.9700
C15 H15B 0.9700
C16 H16A 0.9700
C16 H16B 0.9700
C17 C18 1.522(6)
C17 H17A 0.9700
C17 H17B 0.9700
C18 H18A 0.9700
C18 H18B 0.9700
C19 C20 1.395(5)
C19 C24 1.394(5)
C20 C21 1.378(5)
C20 H20 0.9300
C21 C22 1.369(6)
C21 H21 0.9300
C22 C23 1.376(6)
C22 H22 0.9300
C23 C24 1.384(5)
C23 C25 1.468(6)
C24 H24 0.9300
C26 H26A 0.9600
C26 H26B 0.9600
C26 H26C 0.9600
C27 C29 1.503(5)
C29 C30 1.529(5)
C29 C35 1.532(5)
C29 C34 1.542(5)
C30 C31 1.547(5)
C30 H30A 0.9700
C30 H30B 0.9700
C31 C32 1.489(6)
C31 C37 1.508(6)
C31 H31 0.9800
C32 C33 1.539(7)
C32 H32A 0.9700
C32 H32B 0.9700
C33 C38 1.517(7)
C33 C34 1.535(6)
C33 H33 0.9800
C34 H34A 0.9700
C34 H34B 0.9700
C35 C36 1.537(6)
C35 H35A 0.9700
C35 H35B 0.9700
C36 C38 1.514(6)
C36 C37 1.522(6)
C36 H36 0.9800
C37 H37A 0.9700
C37 H37B 0.9700
C38 H38A 0.9700
C38 H38B 0.9700
C39 H39A 0.9700
C39 H39B 0.9700
C40 C41 1.519(5)
C40 H40A 0.9700
C40 H40B 0.9700
C41 H41A 0.9700
C41 H41B 0.9700
C42 C43 1.510(6)
C42 H42A 0.9700
C42 H42B 0.9700
C43 H43A 0.9700
C43 H43B 0.9700
C44 C45 1.397(5)
C44 C49 1.400(5)
C45 C46 1.369(6)
C45 H45 0.9300
C46 C47 1.375(6)
C46 H46 0.9300
C47 C48 1.388(6)
C47 H47 0.9300
C48 C49 1.372(5)
C48 C50 1.493(6)
C49 H49 0.9300

loop_
_geom_hbond_atom_site_label_D
_geom_hbond_atom_site_label_H
_geom_hbond_atom_site_label_A
_geom_hbond_site_symmetry_A
_geom_hbond_distance_DH
_geom_hbond_distance_HA
_geom_hbond_distance_DA
_geom_hbond_angle_DHA
C6 H6 Cg2 3_545 0.98 2.95 3.817(4) 148
C13 H13B Cg3 3_555 0.97 2.86 3.782(4) 158
C31 H31 Cg4 2_654 0.98 2.94 3.873(5) 159
C38 H38B Cg1 2_664 0.97 2.97 3.723(5) 135
C45 H45 Cg2 4_555 0.93 2.97 3.708(5) 137

loop_
_geom_torsion_atom_site_label_1
_geom_torsion_atom_site_label_2
_geom_torsion_atom_site_label_3
_geom_torsion_atom_site_label_4
_geom_torsion
C2 N2 N3 C3 0.4(4)
C2 N2 N3 C14 175.8(3)
C27 N7 N8 C28 -0.1(4)
C27 N7 N8 C39 -173.7(3)
N3 N2 C2 N1 0.3(4)
N3 N2 C2 C4 -179.2(3)
C3 N1 C2 N2 -0.8(4)
C1 N1 C2 N2 179.2(4)
C3 N1 C2 C4 178.6(3)
C1 N1 C2 C4 -1.3(6)
N2 N3 C3 N1 -0.9(4)
C14 N3 C3 N1 -175.9(3)
N2 N3 C3 S1 179.9(3)
C14 N3 C3 S1 4.9(5)
C2 N1 C3 N3 1.0(3)
C1 N1 C3 N3 -179.1(3)
C2 N1 C3 S1 -179.7(3)
C1 N1 C3 S1 0.2(5)
N2 C2 C4 C10 7.0(4)
N1 C2 C4 C10 -172.3(3)
N2 C2 C4 C5 -111.5(4)
N1 C2 C4 C5 69.1(4)
N2 C2 C4 C9 125.7(4)
N1 C2 C4 C9 -53.6(4)
C2 C4 C5 C6 177.7(3)
C10 C4 C5 C6 59.4(4)
C9 C4 C5 C6 -58.2(4)
C4 C5 C6 C7 59.4(4)
C4 C5 C6 C12 -60.6(4)
C12 C6 C7 C8 59.4(4)
C5 C6 C7 C8 -60.6(4)
C6 C7 C8 C13 -59.0(4)
C6 C7 C8 C9 60.3(4)
C7 C8 C9 C4 -58.6(4)
C13 C8 C9 C4 61.4(4)
C2 C4 C9 C8 -178.6(3)
C10 C4 C9 C8 -60.0(4)
C5 C4 C9 C8 57.7(4)
C2 C4 C10 C11 -179.1(3)
C5 C4 C10 C11 -58.8(4)
C9 C4 C10 C11 59.7(4)
C4 C10 C11 C12 59.7(5)
C4 C10 C11 C13 -61.1(4)
C13 C11 C12 C6 59.9(4)
C10 C11 C12 C6 -59.9(5)
C7 C6 C12 C11 -59.4(5)
C5 C6 C12 C11 60.5(4)
C12 C11 C13 C8 -58.9(5)
C10 C11 C13 C8 61.6(5)
C7 C8 C13 C11 58.1(5)
C9 C8 C13 C11 -61.9(5)
C15 N4 C14 N3 -50.2(5)
C18 N4 C14 N3 80.4(5)
C3 N3 C14 N4 116.2(4)
N2 N3 C14 N4 -58.5(5)
C14 N4 C15 C16 -165.8(3)
C18 N4 C15 C16 60.7(4)
C19 N5 C16 C15 -163.7(3)
C17 N5 C16 C15 52.3(4)
N4 C15 C16 N5 -54.9(4)
C19 N5 C17 C18 161.9(3)
C16 N5 C17 C18 -54.0(4)
C14 N4 C18 C17 165.5(3)
C15 N4 C18 C17 -61.9(4)
N5 C17 C18 N4 57.8(4)
C17 N5 C19 C20 -36.5(5)
C16 N5 C19 C20 -178.7(3)
C17 N5 C19 C24 148.7(4)
C16 N5 C19 C24 6.6(5)
C24 C19 C20 C21 -1.3(6)
N5 C19 C20 C21 -176.3(4)
C19 C20 C21 C22 1.3(7)
C20 C21 C22 C23 -0.6(7)
C21 C22 C23 C24 0.0(6)
C21 C22 C23 C25 179.1(4)
C22 C23 C24 C19 -0.1(5)
C25 C23 C24 C19 -179.1(4)
C20 C19 C24 C23 0.7(5)
N5 C19 C24 C23 175.7(3)
C22 C23 C25 F1 -80.4(6)
C24 C23 C25 F1 98.6(5)
C22 C23 C25 F2 158.9(5)
C24 C23 C25 F2 -22.0(7)
C22 C23 C25 F3 40.1(6)
C24 C23 C25 F3 -140.8(4)
N8 N7 C27 N6 -0.6(4)
N8 N7 C27 C29 -179.5(3)
C28 N6 C27 N7 1.1(4)
C26 N6 C27 N7 -176.5(4)
C28 N6 C27 C29 179.9(3)
C26 N6 C27 C29 2.3(6)
N7 N8 C28 N6 0.8(4)
C39 N8 C28 N6 173.8(3)
N7 N8 C28 S2 179.6(3)
C39 N8 C28 S2 -7.4(5)
C27 N6 C28 N8 -1.1(3)
C26 N6 C28 N8 176.8(3)
C27 N6 C28 S2 -179.9(3)
C26 N6 C28 S2 -2.0(5)
N7 C27 C29 C30 110.0(4)
N6 C27 C29 C30 -68.7(4)
N7 C27 C29 C35 -8.2(4)
N6 C27 C29 C35 173.1(3)
N7 C27 C29 C34 -127.2(4)
N6 C27 C29 C34 54.1(4)
C27 C29 C30 C31 -178.8(3)
C35 C29 C30 C31 -59.7(4)
C34 C29 C30 C31 57.0(4)
C29 C30 C31 C32 -59.6(5)
C29 C30 C31 C37 61.1(5)
C37 C31 C32 C33 -59.0(4)
C30 C31 C32 C33 60.8(5)
C31 C32 C33 C38 59.5(4)
C31 C32 C33 C34 -61.2(5)
C38 C33 C34 C29 -61.4(5)
C32 C33 C34 C29 59.0(5)
C27 C29 C34 C33 179.3(3)
C30 C29 C34 C33 -57.2(4)
C35 C29 C34 C33 59.5(4)
C27 C29 C35 C36 179.6(3)
C30 C29 C35 C36 59.3(4)
C34 C29 C35 C36 -58.7(4)
C29 C35 C36 C38 59.5(5)
C29 C35 C36 C37 -59.8(5)
C32 C31 C37 C36 60.1(4)
C30 C31 C37 C36 -60.4(4)
C38 C36 C37 C31 -60.3(4)
C35 C36 C37 C31 59.9(4)
C32 C33 C38 C36 -60.4(5)
C34 C33 C38 C36 60.1(5)
C37 C36 C38 C33 60.7(5)
C35 C36 C38 C33 -58.8(5)
C40 N9 C39 N8 48.1(5)
C43 N9 C39 N8 -82.0(5)
C28 N8 C39 N9 -108.7(4)
N7 N8 C39 N9 63.9(5)
C39 N9 C40 C41 167.1(3)
C43 N9 C40 C41 -60.1(4)
C44 N10 C41 C40 166.1(3)
C42 N10 C41 C40 -50.6(4)
N9 C40 C41 N10 54.0(4)
C44 N10 C42 C43 -164.2(3)
C41 N10 C42 C43 53.0(4)
C40 N9 C43 C42 60.8(4)
C39 N9 C43 C42 -167.0(3)
N10 C42 C43 N9 -57.1(4)
C42 N10 C44 C45 37.6(5)
C41 N10 C44 C45 178.8(4)
C42 N10 C44 C49 -145.6(4)
C41 N10 C44 C49 -4.4(5)
N10 C44 C45 C46 175.4(4)
C49 C44 C45 C46 -1.6(6)
C44 C45 C46 C47 1.1(7)
C45 C46 C47 C48 -0.7(7)
C46 C47 C48 C49 0.9(6)
C46 C47 C48 C50 178.5(4)
C47 C48 C49 C44 -1.5(6)
C50 C48 C49 C44 -179.1(4)
N10 C44 C49 C48 -175.2(3)
C45 C44 C49 C48 1.8(5)
C49 C48 C50 F6 106.8(5)
C47 C48 C50 F6 -70.8(5)
C49 C48 C50 F5 -136.2(4)
C47 C48 C50 F5 46.2(6)
C49 C48 C50 F4 -14.2(6)
C47 C48 C50 F4 168.2(4)
